data_4303852
loop_
_publ_author_name
'Padmini Ramaswamy'
'Nayana N. Hegde'
'Ramanath Prabhu'
'V. M. Vidya'
'Ayan Datta'
'Srinivasan Natarajan'

_publ_section_title
;
Synthesis, Structure, and Transformation Studies in a Family of
Inorganic-Organic Hybrid Framework Structures Based on Indium
;
_journal_name_full 'Inorganic Chemistry'
_journal_page_first 11697
_journal_page_last 11711
_journal_paper_doi 10.1021/ic901744m
_journal_volume 48
_journal_year 2009
_chemical_formula_sum 'C6 H6 F0 In N O5 P S0'
_chemical_formula_weight 317.91
_chemical_name_common Indiumoxalatephosphite
_chemical_name_systematic
;
 ?
;
_space_group_IT_number 14
_symmetry_cell_setting monoclinic
_symmetry_space_group_name_Hall '-P 2ybc'
_symmetry_space_group_name_H-M 'P 1 21/c 1'
_atom_sites_solution_hydrogens geom
_atom_sites_solution_primary direct
_atom_sites_solution_secondary difmap
_audit_creation_method SHELXL-97
_cell_angle_alpha 90.00
_cell_angle_beta 96.907(3)
_cell_angle_gamma 90.00
_cell_formula_units_Z 4
_cell_length_a 8.9931(18)
_cell_length_b 9.2163(18)
_cell_length_c 11.988(2)
_cell_measurement_reflns_used 2291
_cell_measurement_temperature 293(2)
_cell_measurement_theta_max 27.98
_cell_measurement_theta_min 2.28
_cell_volume 986.4(3)
_computing_cell_refinement SMART
_computing_data_collection SMART(Bruker,2000)
_computing_data_reduction SAINT(Bruker,2000)
_computing_structure_refinement 'SHELXL-97 (Sheldrick, 1997)'
_computing_structure_solution SIR92(Altomareetal.,1993)
_diffrn_ambient_temperature 293(2)
_diffrn_measured_fraction_theta_full 0.968
_diffrn_measured_fraction_theta_max 0.968
_diffrn_measurement_device_type BrukerSMARTCCDareadetector
_diffrn_measurement_method \fand\wscans
_diffrn_radiation_monochromator graphite
_diffrn_radiation_source 'fine-focus sealed tube'
_diffrn_radiation_type MoK\a
_diffrn_radiation_wavelength 0.71073
_diffrn_reflns_av_R_equivalents 0.0283
_diffrn_reflns_av_sigmaI/netI 0.0306
_diffrn_reflns_limit_h_max 11
_diffrn_reflns_limit_h_min -11
_diffrn_reflns_limit_k_max 11
_diffrn_reflns_limit_k_min -10
_diffrn_reflns_limit_l_max 15
_diffrn_reflns_limit_l_min -15
_diffrn_reflns_number 8253
_diffrn_reflns_theta_full 27.98
_diffrn_reflns_theta_max 27.98
_diffrn_reflns_theta_min 2.28
_exptl_absorpt_coefficient_mu 2.553
_exptl_absorpt_correction_T_max 0.8218
_exptl_absorpt_correction_T_min 0.6855
_exptl_absorpt_correction_type multi-scan
_exptl_absorpt_process_details (SADABS;Sheldrick,1996)
_exptl_crystal_colour colorless
_exptl_crystal_density_diffrn 2.141
_exptl_crystal_density_method 'not measured'
_exptl_crystal_description hexagon
_exptl_crystal_F_000 612
_exptl_crystal_size_max 0.16
_exptl_crystal_size_mid 0.14
_exptl_crystal_size_min 0.08
_refine_diff_density_max 1.704
_refine_diff_density_min -1.172
_refine_diff_density_rms 0.142
_refine_ls_goodness_of_fit_ref 1.052
_refine_ls_matrix_type full
_refine_ls_number_parameters 127
_refine_ls_number_reflns 2291
_refine_ls_number_restraints 0
_refine_ls_restrained_S_all 1.052
_refine_ls_R_factor_all 0.0506
_refine_ls_R_factor_gt 0.0402
_refine_ls_shift/su_max 0.001
_refine_ls_shift/su_mean 0.000
_refine_ls_structure_factor_coef Fsqd
_refine_ls_weighting_details 'calc w=1/[\s^2^(Fo^2^)+(0.0398P)^2^+4.5394P] where P=(Fo^2^+2Fc^2^)/3'
_refine_ls_weighting_scheme calc
_refine_ls_wR_factor_gt 0.0927
_refine_ls_wR_factor_ref 0.0980
_reflns_number_gt 1946
_reflns_number_total 2291
_reflns_threshold_expression >2sigma(I)
_cod_data_source_file ic901744m_si_002_2.cif
_cod_data_source_block compoundII
_cod_depositor_comments
;
The following automatic conversions were performed:
'_symmetry_cell_setting' value 'Monoclinic' changed to 'monoclinic'
according to '/home/saulius/struct/CIF-dictionaries/cif_core.dic'
dictionary named 'cif_core.dic' version 2.4.1 from
2010-06-29.

'_exptl_absorpt_correction_type' value 'Multi-scan' changed
to 'multi-scan' according to
'/home/saulius/struct/CIF-dictionaries/cif_core.dic' dictionary named
'cif_core.dic' version 2.4.1 from 2010-06-29.

Automatic conversion script
Id: cif_fix_enum 1527 2010-12-29 10:47:43Z saulius 
;
_cod_database_code 4303852

loop_
_symmetry_equiv_pos_as_xyz
'x, y, z'
'-x, y+1/2, -z+1/2'
'-x, -y, -z'
'x, -y-1/2, z-1/2'

loop_
_atom_site_label
_atom_site_type_symbol
_atom_site_fract_x
_atom_site_fract_y
_atom_site_fract_z
_atom_site_U_iso_or_equiv
_atom_site_adp_type
_atom_site_occupancy
_atom_site_symmetry_multiplicity
_atom_site_calc_flag
_atom_site_refinement_flags
_atom_site_disorder_assembly
_atom_site_disorder_group
In1 In 0.09874(4) 0.23415(4) 0.60503(3) 0.02812(13) Uani 1 1 d . . .
P1 P -0.03078(15) -0.09327(14) 0.65279(11) 0.0279(3) Uani 1 1 d . . .
H10 H 0.0670 -0.1404 0.6538 0.034 Uiso 1 1 calc R . .
O1 O 0.1079(7) 0.3473(7) 0.7534(5) 0.086(2) Uani 1 1 d . . .
O2 O -0.0075(6) 0.0650(5) 0.6770(5) 0.0740(17) Uani 1 1 d . . .
O3 O 0.1194(5) 0.1185(7) 0.4583(4) 0.0701(16) Uani 1 1 d . . .
O4 O -0.1053(4) 0.3519(4) 0.5390(4) 0.0441(10) Uani 1 1 d . . .
O5 O 0.1837(4) 0.4329(5) 0.5302(4) 0.0496(11) Uani 1 1 d . . .
N1 N 0.3353(5) 0.1712(6) 0.6628(4) 0.0396(11) Uani 1 1 d . . .
C10 C -0.0840(6) 0.4772(6) 0.5027(5) 0.0394(13) Uani 1 1 d . . .
C5 C 0.4392(8) 0.1765(10) 0.5938(7) 0.067(2) Uani 1 1 d . . .
H5 H 0.4103 0.1978 0.5185 0.080 Uiso 1 1 calc R . .
C1 C 0.3769(9) 0.1355(10) 0.7696(6) 0.072(2) Uani 1 1 d . . .
H1 H 0.3047 0.1306 0.8189 0.086 Uiso 1 1 calc R . .
C2 C 0.5240(11) 0.1056(13) 0.8091(8) 0.098(4) Uani 1 1 d . . .
H2 H 0.5499 0.0785 0.8836 0.118 Uiso 1 1 calc R . .
C3 C 0.6313(10) 0.1159(11) 0.7384(9) 0.088(3) Uani 1 1 d . . .
H3 H 0.7314 0.0989 0.7645 0.105 Uiso 1 1 calc R . .
C4 C 0.5895(9) 0.1516(13) 0.6292(9) 0.092(3) Uani 1 1 d . . .
H4 H 0.6604 0.1592 0.5791 0.110 Uiso 1 1 calc R . .

loop_
_atom_site_aniso_label
_atom_site_aniso_U_11
_atom_site_aniso_U_22
_atom_site_aniso_U_33
_atom_site_aniso_U_23
_atom_site_aniso_U_13
_atom_site_aniso_U_12
In1 0.0362(2) 0.0259(2) 0.0232(2) -0.00655(13) 0.00773(14) -0.00568(14)
P1 0.0336(7) 0.0265(6) 0.0234(6) 0.0032(5) 0.0022(5) -0.0031(5)
O1 0.093(4) 0.108(5) 0.060(3) -0.055(3) 0.025(3) -0.007(4)
O2 0.076(3) 0.038(3) 0.119(5) -0.007(3) 0.055(3) -0.018(2)
O3 0.048(3) 0.123(5) 0.040(3) -0.041(3) 0.008(2) -0.003(3)
O4 0.033(2) 0.036(2) 0.063(3) 0.0105(19) 0.0037(18) -0.0114(17)
O5 0.029(2) 0.048(3) 0.070(3) 0.024(2) -0.0022(19) -0.0090(18)
N1 0.039(3) 0.044(3) 0.036(3) 0.002(2) 0.004(2) 0.004(2)
C10 0.033(3) 0.039(3) 0.046(3) 0.008(3) 0.001(2) -0.011(2)
C5 0.052(4) 0.097(6) 0.053(4) 0.020(4) 0.014(3) 0.014(4)
C1 0.060(5) 0.113(7) 0.040(4) 0.012(4) 0.001(3) 0.025(5)
C2 0.081(6) 0.147(10) 0.061(5) 0.006(6) -0.016(5) 0.050(7)
C3 0.056(5) 0.111(8) 0.092(7) -0.010(6) -0.010(5) 0.035(5)
C4 0.049(5) 0.132(9) 0.099(7) 0.027(7) 0.026(5) 0.027(5)

loop_
_atom_type_symbol
_atom_type_description
_atom_type_scat_dispersion_real
_atom_type_scat_dispersion_imag
_atom_type_scat_source
C C 0.0033 0.0016 'International Tables Vol C Tables 4.2.6.8 and 6.1.1.4'
H H 0.0000 0.0000 'International Tables Vol C Tables 4.2.6.8 and 6.1.1.4'
N N 0.0061 0.0033 'International Tables Vol C Tables 4.2.6.8 and 6.1.1.4'
O O 0.0106 0.0060 'International Tables Vol C Tables 4.2.6.8 and 6.1.1.4'
F F 0.0171 0.0103 'International Tables Vol C Tables 4.2.6.8 and 6.1.1.4'
P P 0.1023 0.0942 'International Tables Vol C Tables 4.2.6.8 and 6.1.1.4'
S S 0.1246 0.1234 'International Tables Vol C Tables 4.2.6.8 and 6.1.1.4'
In In -0.7276 1.3100 'International Tables Vol C Tables 4.2.6.8 and 6.1.1.4'

loop_
_geom_angle_atom_site_label_1
_geom_angle_atom_site_label_2
_geom_angle_atom_site_label_3
_geom_angle
_geom_angle_site_symmetry_1
_geom_angle_site_symmetry_3
_geom_angle_publ_flag
O1 In1 O2 89.6(2) . . ?
O1 In1 O3 172.6(2) . . ?
O2 In1 O3 93.4(2) . . ?
O1 In1 O4 90.3(2) . . ?
O2 In1 O4 96.57(19) . . ?
O3 In1 O4 95.98(19) . . ?
O1 In1 O5 87.2(2) . . ?
O2 In1 O5 171.97(18) . . ?
O3 In1 O5 90.6(2) . . ?
O4 In1 O5 76.09(14) . . ?
O1 In1 N1 85.8(2) . . ?
O2 In1 N1 98.4(2) . . ?
O3 In1 N1 87.15(18) . . ?
O4 In1 N1 164.54(16) . . ?
O5 In1 N1 88.76(17) . . ?
O3 P1 O1 111.7(3) 3_556 2_546 ?
O3 P1 O2 112.0(4) 3_556 . ?
O1 P1 O2 106.1(4) 2_546 . ?
P1 O1 In1 149.7(4) 2_556 . ?
P1 O2 In1 135.5(3) . . ?
P1 O3 In1 138.1(3) 3_556 . ?
C10 O4 In1 115.0(3) . . ?
C10 O5 In1 114.0(3) 3_566 . ?
C5 N1 C1 118.3(6) . . ?
C5 N1 In1 121.0(4) . . ?
C1 N1 In1 120.6(4) . . ?
O5 C10 O4 125.8(5) 3_566 . ?
O5 C10 C10 117.7(6) 3_566 3_566 ?
O4 C10 C10 116.5(6) . 3_566 ?
N1 C5 C4 122.6(7) . . ?
N1 C1 C2 121.8(8) . . ?
C3 C2 C1 119.7(8) . . ?
C4 C3 C2 118.8(8) . . ?
C3 C4 C5 118.8(8) . . ?

loop_
_geom_bond_atom_site_label_1
_geom_bond_atom_site_label_2
_geom_bond_distance
_geom_bond_site_symmetry_2
_geom_bond_publ_flag
In1 O1 2.055(5) . ?
In1 O2 2.071(4) . ?
In1 O3 2.084(4) . ?
In1 O4 2.196(4) . ?
In1 O5 2.215(4) . ?
In1 N1 2.233(5) . ?
P1 O3 1.486(5) 3_556 ?
P1 O1 1.494(5) 2_546 ?
P1 O2 1.497(5) . ?
O1 P1 1.494(5) 2_556 ?
O3 P1 1.486(5) 3_556 ?
O4 C10 1.257(7) . ?
O5 C10 1.249(7) 3_566 ?
N1 C5 1.321(8) . ?
N1 C1 1.332(8) . ?
C10 O5 1.249(7) 3_566 ?
C10 C10 1.577(10) 3_566 ?
C5 C4 1.386(10) . ?
C1 C2 1.379(11) . ?
C2 C3 1.362(13) . ?
C3 C4 1.359(13) . ?
